data_4307825
loop_
_publ_author_name
'Lan-Chang Liang'
'Yu-Ning Chang'
'Hon Man Lee'

_publ_section_title
;
Biphenolate Phosphine Complexes of Group 4 Metals
;
_journal_name_full 'Inorganic Chemistry'
_journal_page_first 2666
_journal_page_last 2673
_journal_paper_doi 10.1021/ic062314e
_journal_volume 46
_journal_year 2007
_chemical_formula_moiety 'C68 H92 O5 P2 Zr, C4 H10 O'
_chemical_formula_sum 'C72 H102 O6 P2 Zr'
_chemical_formula_weight 1216.70
_space_group_IT_number 2
_symmetry_cell_setting triclinic
_symmetry_Int_Tables_number 2
_symmetry_space_group_name_Hall '-P 1'
_symmetry_space_group_name_H-M 'P -1'
_atom_sites_solution_hydrogens geom
_atom_sites_solution_primary direct
_atom_sites_solution_secondary difmap
_audit_creation_method SHELXL-97
_cell_angle_alpha 108.855(7)
_cell_angle_beta 104.769(7)
_cell_angle_gamma 97.517(5)
_cell_formula_units_Z 2
_cell_length_a 13.0543(9)
_cell_length_b 15.8000(11)
_cell_length_c 19.508(2)
_cell_measurement_reflns_used 3646
_cell_measurement_temperature 150(2)
_cell_measurement_theta_max 24.2
_cell_measurement_theta_min 2.2
_cell_volume 3580.6(6)
_computing_cell_refinement 'APEX2 v1.0-22'
_computing_data_collection 'APEX2 v1.0-22 (Bruker, 2004)'
_computing_data_reduction 'APEX2 v1.0-22'
_computing_molecular_graphics 'SHELXTL 5.1'
_computing_publication_material 'SHELXTL 5.1'
_computing_structure_refinement 'SHELXTL 5.1'
_computing_structure_solution 'SHELXTL 5.1 (Sheldrick, 1998)'
_diffrn_ambient_temperature 150(2)
_diffrn_measured_fraction_theta_full 0.988
_diffrn_measured_fraction_theta_max 0.988
_diffrn_measurement_device_type 'Bruker SMART APEX II'
_diffrn_measurement_method \w
_diffrn_radiation_monochromator graphite
_diffrn_radiation_probe x-ray
_diffrn_radiation_type MoK\a
_diffrn_radiation_wavelength 0.71073
_diffrn_reflns_av_R_equivalents 0.0864
_diffrn_reflns_av_sigmaI/netI 0.1773
_diffrn_reflns_limit_h_max 16
_diffrn_reflns_limit_h_min -16
_diffrn_reflns_limit_k_max 19
_diffrn_reflns_limit_k_min -19
_diffrn_reflns_limit_l_max 24
_diffrn_reflns_limit_l_min -24
_diffrn_reflns_number 25330
_diffrn_reflns_theta_full 26.25
_diffrn_reflns_theta_max 26.25
_diffrn_reflns_theta_min 1.16
_diffrn_source 'fine-focus sealed tube'
_diffrn_standards_decay_% 0
_diffrn_standards_interval_count 0
_diffrn_standards_interval_time 0
_diffrn_standards_number 0
_exptl_absorpt_coefficient_mu 0.244
_exptl_absorpt_correction_T_max 0.9666
_exptl_absorpt_correction_T_min 0.9322
_exptl_absorpt_correction_type multi-scan
_exptl_absorpt_process_details 'SADABS 2.10 (Sheldrick, 2003)'
_exptl_crystal_colour colorless
_exptl_crystal_density_diffrn 1.129
_exptl_crystal_density_method 'not measured'
_exptl_crystal_description plate
_exptl_crystal_F_000 1304
_exptl_crystal_size_max 0.36
_exptl_crystal_size_mid 0.24
_exptl_crystal_size_min 0.14
_refine_diff_density_max 2.378
_refine_diff_density_min -2.997
_refine_diff_density_rms 0.133
_refine_ls_extinction_method none
_refine_ls_goodness_of_fit_ref 0.932
_refine_ls_hydrogen_treatment constr
_refine_ls_matrix_type full
_refine_ls_number_parameters 734
_refine_ls_number_reflns 14283
_refine_ls_number_restraints 32
_refine_ls_restrained_S_all 0.933
_refine_ls_R_factor_all 0.1850
_refine_ls_R_factor_gt 0.0896
_refine_ls_shift/su_max 0.000
_refine_ls_shift/su_mean 0.000
_refine_ls_structure_factor_coef Fsqd
_refine_ls_weighting_details 'calc w=1/[\s^2^(Fo^2^)+(0.1573P)^2^+0.0000P] where P=(Fo^2^+2Fc^2^)/3'
_refine_ls_weighting_scheme calc
_refine_ls_wR_factor_gt 0.2157
_refine_ls_wR_factor_ref 0.2679
_reflns_number_gt 7248
_reflns_number_total 14283
_reflns_threshold_expression I>2\s
_cod_data_source_file ic062314esi20061204_093822.cif
_cod_data_source_block ync127
_cod_original_cell_volume 3580.6(5)
_cod_database_code 4307825

loop_
_symmetry_equiv_pos_as_xyz
'x, y, z'
'-x, -y, -z'

loop_
_atom_site_label
_atom_site_type_symbol
_atom_site_fract_x
_atom_site_fract_y
_atom_site_fract_z
_atom_site_U_iso_or_equiv
_atom_site_adp_type
_atom_site_occupancy
_atom_site_symmetry_multiplicity
_atom_site_calc_flag
_atom_site_refinement_flags
_atom_site_disorder_assembly
_atom_site_disorder_group
C1 C 0.5172(5) 0.3071(4) 0.2050(3) 0.0258(13) Uani 1 1 d . . .
C2 C 0.5567(5) 0.3378(4) 0.1566(3) 0.0274(14) Uani 1 1 d . . .
H2A H 0.5198 0.3104 0.1032 0.033 Uiso 1 1 calc R . .
C3 C 0.6505(5) 0.4089(4) 0.1843(4) 0.0298(14) Uani 1 1 d . . .
C4 C 0.7012(5) 0.4465(4) 0.2632(3) 0.0299(14) Uani 1 1 d . . .
H4A H 0.7658 0.4938 0.2829 0.036 Uiso 1 1 calc R . .
C5 C 0.6630(5) 0.4190(4) 0.3151(3) 0.0281(14) Uani 1 1 d . . .
C6 C 0.5670(5) 0.3477(4) 0.2859(3) 0.0246(13) Uani 1 1 d . . .
C7 C 0.7220(5) 0.4648(5) 0.4023(3) 0.0382(16) Uani 1 1 d . . .
C8 C 0.6475(6) 0.5153(5) 0.4412(4) 0.049(2) Uani 1 1 d . . .
H8A H 0.5799 0.4715 0.4310 0.074 Uiso 1 1 calc R . .
H8B H 0.6305 0.5630 0.4211 0.074 Uiso 1 1 calc R . .
H8C H 0.6845 0.5439 0.4964 0.074 Uiso 1 1 calc R . .
C9 C 0.7560(6) 0.3941(5) 0.4353(4) 0.0444(18) Uani 1 1 d . . .
H9A H 0.6915 0.3469 0.4252 0.067 Uiso 1 1 calc R . .
H9B H 0.7919 0.4245 0.4905 0.067 Uiso 1 1 calc R . .
H9C H 0.8067 0.3654 0.4114 0.067 Uiso 1 1 calc R . .
C10 C 0.8270(6) 0.5371(5) 0.4203(4) 0.052(2) Uani 1 1 d . . .
H10A H 0.8768 0.5070 0.3962 0.078 Uiso 1 1 calc R . .
H10B H 0.8623 0.5655 0.4757 0.078 Uiso 1 1 calc R . .
H10C H 0.8084 0.5845 0.4003 0.078 Uiso 1 1 calc R . .
C11 C 0.6933(5) 0.4392(4) 0.1274(4) 0.0326(15) Uani 1 1 d . . .
C12 C 0.6017(6) 0.4659(5) 0.0773(4) 0.0419(17) Uani 1 1 d . . .
H12A H 0.5388 0.4133 0.0505 0.063 Uiso 1 1 calc R . .
H12B H 0.6277 0.4836 0.0398 0.063 Uiso 1 1 calc R . .
H12C H 0.5804 0.5177 0.1095 0.063 Uiso 1 1 calc R . .
C13 C 0.7270(5) 0.3582(5) 0.0758(4) 0.0423(17) Uani 1 1 d . . .
H13A H 0.7850 0.3404 0.1073 0.063 Uiso 1 1 calc R . .
H13B H 0.7534 0.3770 0.0389 0.063 Uiso 1 1 calc R . .
H13C H 0.6640 0.3058 0.0483 0.063 Uiso 1 1 calc R . .
C14 C 0.7920(6) 0.5212(5) 0.1689(4) 0.053(2) Uani 1 1 d . . .
H14A H 0.8502 0.5042 0.2009 0.079 Uiso 1 1 calc R . .
H14B H 0.7708 0.5733 0.2011 0.079 Uiso 1 1 calc R . .
H14C H 0.8179 0.5386 0.1314 0.079 Uiso 1 1 calc R . .
C15 C 0.3739(5) 0.1488(4) 0.0783(4) 0.0309(14) Uani 1 1 d . . .
C16 C 0.2700(6) 0.1185(5) 0.0253(4) 0.0437(18) Uani 1 1 d . . .
H16A H 0.2094 0.1319 0.0417 0.052 Uiso 1 1 calc R . .
C17 C 0.2537(8) 0.0692(5) -0.0512(4) 0.062(2) Uani 1 1 d . . .
H17A H 0.1819 0.0483 -0.0863 0.075 Uiso 1 1 calc R . .
C18 C 0.3396(9) 0.0502(6) -0.0768(5) 0.069(3) Uani 1 1 d . . .
H18A H 0.3285 0.0191 -0.1296 0.083 Uiso 1 1 calc R . .
C19 C 0.4432(8) 0.0772(5) -0.0241(5) 0.063(3) Uani 1 1 d . . .
H19A H 0.5029 0.0618 -0.0409 0.076 Uiso 1 1 calc R . .
C20 C 0.4611(6) 0.1264(5) 0.0530(4) 0.0439(18) Uani 1 1 d . . .
H20A H 0.5327 0.1448 0.0883 0.053 Uiso 1 1 calc R . .
C21 C 0.2847(5) 0.2740(4) 0.1744(3) 0.0244(13) Uani 1 1 d . . .
C22 C 0.2302(5) 0.2732(4) 0.2279(3) 0.0281(14) Uani 1 1 d . . .
C23 C 0.1338(5) 0.3068(4) 0.2230(3) 0.0287(14) Uani 1 1 d . . .
C24 C 0.1052(5) 0.3476(4) 0.1699(3) 0.0327(15) Uani 1 1 d . . .
H24A H 0.0413 0.3707 0.1665 0.039 Uiso 1 1 calc R . .
C25 C 0.1640(5) 0.3572(5) 0.1209(4) 0.0357(16) Uani 1 1 d . . .
C26 C 0.2539(5) 0.3171(4) 0.1239(3) 0.0327(15) Uani 1 1 d . . .
H26A H 0.2945 0.3196 0.0902 0.039 Uiso 1 1 calc R . .
C27 C 0.0652(5) 0.2977(5) 0.2745(4) 0.0329(15) Uani 1 1 d . . .
C28 C -0.0392(6) 0.3322(6) 0.2553(4) 0.051(2) Uani 1 1 d . . .
H28A H -0.0199 0.3971 0.2621 0.077 Uiso 1 1 calc R . .
H28B H -0.0807 0.3255 0.2894 0.077 Uiso 1 1 calc R . .
H28C H -0.0836 0.2959 0.2022 0.077 Uiso 1 1 calc R . .
C29 C 0.1304(6) 0.3559(5) 0.3588(3) 0.0428(18) Uani 1 1 d . . .
H29A H 0.1512 0.4205 0.3650 0.064 Uiso 1 1 calc R . .
H29B H 0.1961 0.3339 0.3739 0.064 Uiso 1 1 calc R . .
H29C H 0.0853 0.3505 0.3911 0.064 Uiso 1 1 calc R . .
C30 C 0.0323(5) 0.1962(5) 0.2640(4) 0.0396(17) Uani 1 1 d . . .
H30A H 0.0979 0.1729 0.2764 0.059 Uiso 1 1 calc R . .
H30B H -0.0123 0.1602 0.2109 0.059 Uiso 1 1 calc R . .
H30C H -0.0097 0.1907 0.2981 0.059 Uiso 1 1 calc R . .
C31 C 0.1288(6) 0.4068(5) 0.0673(4) 0.0472(19) Uani 1 1 d . . .
C32 C 0.1425(14) 0.5074(7) 0.1160(7) 0.169(8) Uani 1 1 d . . .
H32A H 0.1202 0.5413 0.0827 0.254 Uiso 1 1 calc R . .
H32B H 0.2190 0.5342 0.1472 0.254 Uiso 1 1 calc R . .
H32C H 0.0970 0.5115 0.1494 0.254 Uiso 1 1 calc R . .
C33 C 0.0140(8) 0.3645(9) 0.0173(6) 0.105(4) Uani 1 1 d . . .
H33A H 0.0071 0.2997 -0.0127 0.157 Uiso 1 1 calc R . .
H33B H -0.0067 0.3971 -0.0172 0.157 Uiso 1 1 calc R . .
H33C H -0.0341 0.3688 0.0489 0.157 Uiso 1 1 calc R . .
C34 C 0.1986(10) 0.4076(11) 0.0180(8) 0.141(6) Uani 1 1 d . . .
H34A H 0.1932 0.3444 -0.0150 0.212 Uiso 1 1 calc R . .
H34B H 0.2745 0.4361 0.0501 0.212 Uiso 1 1 calc R . .
H34C H 0.1743 0.4429 -0.0136 0.212 Uiso 1 1 calc R . .
C35 C 0.4352(4) -0.0267(4) 0.2336(3) 0.0251(13) Uani 1 1 d . . .
C36 C 0.4351(5) -0.1205(4) 0.2031(3) 0.0274(14) Uani 1 1 d . . .
H36A H 0.3681 -0.1649 0.1752 0.033 Uiso 1 1 calc R . .
C37 C 0.5320(5) -0.1482(4) 0.2136(3) 0.0277(14) Uani 1 1 d . . .
C38 C 0.6286(5) -0.0807(4) 0.2540(3) 0.0271(14) Uani 1 1 d . . .
H38A H 0.6953 -0.0998 0.2605 0.033 Uiso 1 1 calc R . .
C39 C 0.6336(5) 0.0134(4) 0.2855(3) 0.0261(13) Uani 1 1 d . . .
C40 C 0.5322(5) 0.0391(4) 0.2766(3) 0.0241(13) Uani 1 1 d . . .
C41 C 0.5378(5) -0.2505(4) 0.1807(3) 0.0336(15) Uani 1 1 d . . .
C42 C 0.4249(5) -0.3146(4) 0.1432(4) 0.0443(18) Uani 1 1 d . . .
H42A H 0.4316 -0.3783 0.1230 0.067 Uiso 1 1 calc R . .
H42B H 0.3837 -0.2988 0.1014 0.067 Uiso 1 1 calc R . .
H42C H 0.3865 -0.3080 0.1811 0.067 Uiso 1 1 calc R . .
C43 C 0.6016(6) -0.2767(5) 0.2458(4) 0.048(2) Uani 1 1 d . . .
H43A H 0.6748 -0.2361 0.2700 0.072 Uiso 1 1 calc R . .
H43B H 0.6073 -0.3406 0.2250 0.072 Uiso 1 1 calc R . .
H43C H 0.5635 -0.2700 0.2838 0.072 Uiso 1 1 calc R . .
C44 C 0.5964(6) -0.2623(5) 0.1206(4) 0.0425(18) Uani 1 1 d . . .
H44A H 0.6693 -0.2214 0.1439 0.064 Uiso 1 1 calc R . .
H44B H 0.5548 -0.2469 0.0787 0.064 Uiso 1 1 calc R . .
H44C H 0.6025 -0.3262 0.1007 0.064 Uiso 1 1 calc R . .
C45 C 0.7416(5) 0.0853(4) 0.3292(3) 0.0289(14) Uani 1 1 d . . .
C46 C 0.7487(5) 0.1325(5) 0.4136(3) 0.0393(17) Uani 1 1 d . . .
H46A H 0.7442 0.0863 0.4369 0.059 Uiso 1 1 calc R . .
H46B H 0.6883 0.1631 0.4163 0.059 Uiso 1 1 calc R . .
H46C H 0.8181 0.1782 0.4412 0.059 Uiso 1 1 calc R . .
C47 C 0.7492(5) 0.1580(4) 0.2924(4) 0.0351(16) Uani 1 1 d . . .
H47A H 0.7452 0.1280 0.2390 0.053 Uiso 1 1 calc R . .
H47B H 0.8185 0.2038 0.3202 0.053 Uiso 1 1 calc R . .
H47C H 0.6887 0.1885 0.2947 0.053 Uiso 1 1 calc R . .
C48 C 0.8407(5) 0.0425(5) 0.3275(4) 0.0409(17) Uani 1 1 d . . .
H48A H 0.8383 0.0123 0.2744 0.061 Uiso 1 1 calc R . .
H48B H 0.8391 -0.0030 0.3517 0.061 Uiso 1 1 calc R . .
H48C H 0.9078 0.0908 0.3553 0.061 Uiso 1 1 calc R . .
C49 C 0.2263(5) -0.0395(4) 0.1252(3) 0.0309(15) Uani 1 1 d . . .
C50 C 0.1164(6) -0.0365(6) 0.1078(4) 0.057(2) Uani 1 1 d . . .
H50A H 0.0894 -0.0044 0.1471 0.069 Uiso 1 1 calc R . .
C51 C 0.0480(7) -0.0790(8) 0.0350(5) 0.081(3) Uani 1 1 d . . .
H51A H -0.0265 -0.0766 0.0241 0.097 Uiso 1 1 calc R . .
C52 C 0.0842(8) -0.1249(6) -0.0224(5) 0.069(3) Uani 1 1 d . . .
H52A H 0.0347 -0.1556 -0.0727 0.083 Uiso 1 1 calc R . .
C53 C 0.1915(8) -0.1272(5) -0.0082(4) 0.060(2) Uani 1 1 d . . .
H53A H 0.2174 -0.1571 -0.0488 0.072 Uiso 1 1 calc R . .
C54 C 0.2622(6) -0.0858(5) 0.0657(4) 0.0443(18) Uani 1 1 d . . .
H54A H 0.3364 -0.0890 0.0758 0.053 Uiso 1 1 calc R . .
C55 C 0.2391(4) -0.0161(4) 0.2794(3) 0.0281(14) Uani 1 1 d . . .
C56 C 0.2575(5) 0.0537(4) 0.3519(3) 0.0268(14) Uani 1 1 d . . .
C57 C 0.1976(5) 0.0385(4) 0.3985(3) 0.0250(13) Uani 1 1 d . . .
C58 C 0.1242(5) -0.0469(4) 0.3716(4) 0.0342(15) Uani 1 1 d . . .
H58A H 0.0832 -0.0574 0.4031 0.041 Uiso 1 1 calc R . .
C59 C 0.1066(6) -0.1190(4) 0.3009(4) 0.0429(18) Uani 1 1 d . A .
C60 C 0.1660(5) -0.0991(4) 0.2556(4) 0.0379(17) Uani 1 1 d . . .
H60A H 0.1556 -0.1441 0.2068 0.046 Uiso 1 1 calc R . .
C61 C 0.2123(5) 0.1126(4) 0.4773(3) 0.0300(14) Uani 1 1 d . . .
C62 C 0.1328(6) 0.0831(5) 0.5159(4) 0.0493(19) Uani 1 1 d . . .
H62A H 0.1447 0.1319 0.5653 0.074 Uiso 1 1 calc R . .
H62B H 0.1453 0.0266 0.5237 0.074 Uiso 1 1 calc R . .
H62C H 0.0578 0.0719 0.4832 0.074 Uiso 1 1 calc R . .
C63 C 0.1868(6) 0.2006(5) 0.4666(4) 0.0465(19) Uani 1 1 d . . .
H63A H 0.1961 0.2475 0.5165 0.070 Uiso 1 1 calc R . .
H63B H 0.1115 0.1871 0.4336 0.070 Uiso 1 1 calc R . .
H63C H 0.2366 0.2233 0.4431 0.070 Uiso 1 1 calc R . .
C64 C 0.3265(6) 0.1311(5) 0.5289(4) 0.050(2) Uani 1 1 d . . .
H64A H 0.3357 0.1782 0.5787 0.076 Uiso 1 1 calc R . .
H64B H 0.3782 0.1528 0.5062 0.076 Uiso 1 1 calc R . .
H64C H 0.3403 0.0743 0.5357 0.076 Uiso 1 1 calc R . .
C65 C 0.0248(6) -0.2099(5) 0.2746(5) 0.060(2) Uani 1 1 d . . .
C66 C 0.0549(7) -0.2868(5) 0.2234(5) 0.067(3) Uani 1 1 d . A .
H66A H 0.1167 -0.3029 0.2531 0.100 Uiso 1 1 calc R . .
H66B H 0.0752 -0.2686 0.1843 0.100 Uiso 1 1 calc R . .
H66C H -0.0073 -0.3402 0.1988 0.100 Uiso 1 1 calc R . .
O2 O 0.5199(3) 0.3182(3) 0.3303(2) 0.0285(10) Uani 1 1 d . . .
O1 O 0.2710(3) 0.2390(3) 0.2817(2) 0.0246(9) Uani 1 1 d . . .
O4 O 0.5285(3) 0.1284(3) 0.3096(2) 0.0281(10) Uani 1 1 d . . .
O3 O 0.3342(3) 0.1317(3) 0.3733(2) 0.0270(9) Uani 1 1 d . . .
O5 O 0.4773(5) 0.2942(3) 0.4475(3) 0.0632(16) Uani 1 1 d D . .
H5B H 0.4561 0.2520 0.4824 0.050 Uiso 1 1 d D . .
H5A H 0.5561 0.3099 0.4923 0.050 Uiso 1 1 d D . .
P1 P 0.39679(12) 0.21769(11) 0.17859(8) 0.0240(4) Uani 1 1 d . . .
P2 P 0.31469(12) 0.01972(11) 0.22358(8) 0.0255(4) Uani 1 1 d . . .
Zr1 Zr 0.41099(5) 0.20011(4) 0.31856(3) 0.02414(19) Uani 1 1 d . . .
C67A C 0.0492(16) -0.2456(11) 0.3515(10) 0.067(5) Uani 0.528(13) 1 d PU A 1
H67A H 0.1277 -0.2385 0.3733 0.101 Uiso 0.528(13) 1 calc PR A 1
H67B H 0.0117 -0.3103 0.3342 0.101 Uiso 0.528(13) 1 calc PR A 1
H67C H 0.0219 -0.2079 0.3905 0.101 Uiso 0.528(13) 1 calc PR A 1
C68A C -0.0816(12) -0.2009(11) 0.2604(12) 0.066(5) Uani 0.528(13) 1 d PU A 1
H68A H -0.1046 -0.1976 0.3050 0.099 Uiso 0.528(13) 1 calc PR A 1
H68B H -0.1289 -0.2542 0.2160 0.099 Uiso 0.528(13) 1 calc PR A 1
H68C H -0.0867 -0.1446 0.2501 0.099 Uiso 0.528(13) 1 calc PR A 1
C67B C -0.0348(19) -0.2216(14) 0.3215(13) 0.085(6) Uani 0.472(13) 1 d PU A 2
H67D H 0.0125 -0.2292 0.3659 0.128 Uiso 0.472(13) 1 calc PR A 2
H67E H -0.0947 -0.2764 0.2932 0.128 Uiso 0.472(13) 1 calc PR A 2
H67F H -0.0644 -0.1675 0.3387 0.128 Uiso 0.472(13) 1 calc PR A 2
C68B C -0.0849(4) -0.1973(5) 0.2052(3) 0.078(7) Uani 0.472(13) 1 d PU A 2
H68D H -0.0561 -0.1731 0.1718 0.117 Uiso 0.472(13) 1 calc PR A 2
H68E H -0.1234 -0.1547 0.2311 0.117 Uiso 0.472(13) 1 calc PR A 2
H68F H -0.1354 -0.2574 0.1745 0.117 Uiso 0.472(13) 1 calc PR A 2
O13 O 0.6144(4) 0.2819(5) 0.5956(3) 0.112(3) Uani 1 1 d R . .
C69 C 0.6382(4) 0.3647(5) 0.6619(3) 0.188(7) Uani 1 1 d RU . .
H69A H 0.7076 0.3699 0.7001 0.226 Uiso 1 1 calc R . .
H69B H 0.5796 0.3630 0.6854 0.226 Uiso 1 1 calc R . .
C70 C 0.6465(4) 0.4444(5) 0.6379(3) 0.195(7) Uani 1 1 d RU . .
H70A H 0.6627 0.5013 0.6825 0.293 Uiso 1 1 calc R . .
H70B H 0.5774 0.4390 0.6004 0.293 Uiso 1 1 calc R . .
H70C H 0.7050 0.4458 0.6149 0.293 Uiso 1 1 calc R . .
C71 C 0.6252(4) 0.2061(5) 0.6178(3) 0.233(10) Uani 1 1 d RU . .
H71A H 0.5764 0.2002 0.6481 0.279 Uiso 1 1 calc R . .
H71B H 0.7011 0.2158 0.6500 0.279 Uiso 1 1 calc R . .
C72 C 0.5967(4) 0.1201(5) 0.5482(3) 0.259(10) Uani 1 1 d RU . .
H72A H 0.6043 0.0676 0.5638 0.388 Uiso 1 1 calc R . .
H72B H 0.6458 0.1260 0.5187 0.388 Uiso 1 1 calc R . .
H72C H 0.5213 0.1105 0.5168 0.388 Uiso 1 1 calc R . .

loop_
_atom_site_aniso_label
_atom_site_aniso_U_11
_atom_site_aniso_U_22
_atom_site_aniso_U_33
_atom_site_aniso_U_23
_atom_site_aniso_U_13
_atom_site_aniso_U_12
C1 0.028(3) 0.018(3) 0.029(3) 0.003(3) 0.013(3) 0.005(3)
C2 0.030(3) 0.021(3) 0.027(3) 0.004(3) 0.008(3) 0.005(3)
C3 0.039(4) 0.020(3) 0.034(4) 0.009(3) 0.020(3) 0.008(3)
C4 0.031(3) 0.025(4) 0.031(3) 0.005(3) 0.013(3) 0.003(3)
C5 0.028(3) 0.019(3) 0.028(3) -0.003(3) 0.011(3) 0.001(3)
C6 0.033(3) 0.017(3) 0.023(3) 0.001(3) 0.014(3) 0.010(3)
C7 0.046(4) 0.037(4) 0.024(3) -0.001(3) 0.016(3) 0.007(3)
C8 0.068(5) 0.033(4) 0.037(4) -0.009(3) 0.031(4) 0.010(4)
C9 0.049(4) 0.043(4) 0.023(3) -0.002(3) 0.004(3) 0.005(3)
C10 0.048(4) 0.045(5) 0.033(4) -0.010(3) 0.009(3) -0.016(4)
C11 0.034(4) 0.028(4) 0.035(4) 0.009(3) 0.016(3) 0.001(3)
C12 0.059(5) 0.028(4) 0.042(4) 0.012(3) 0.020(3) 0.014(3)
C13 0.042(4) 0.057(5) 0.033(4) 0.014(4) 0.022(3) 0.017(4)
C14 0.054(5) 0.060(5) 0.040(4) 0.020(4) 0.020(4) -0.013(4)
C15 0.038(4) 0.025(4) 0.034(4) 0.009(3) 0.021(3) 0.009(3)
C16 0.055(5) 0.039(4) 0.026(3) -0.003(3) 0.018(3) 0.004(3)
C17 0.091(7) 0.048(5) 0.028(4) -0.002(4) 0.014(4) 0.003(5)
C18 0.127(9) 0.041(5) 0.032(4) 0.001(4) 0.035(5) 0.009(5)
C19 0.110(8) 0.032(5) 0.068(6) 0.010(4) 0.071(6) 0.022(5)
C20 0.053(4) 0.030(4) 0.051(4) 0.003(3) 0.033(4) 0.012(3)
C21 0.025(3) 0.027(3) 0.023(3) 0.007(3) 0.014(2) 0.004(3)
C22 0.037(4) 0.019(3) 0.022(3) 0.000(3) 0.009(3) 0.007(3)
C23 0.033(3) 0.026(3) 0.023(3) 0.001(3) 0.010(3) 0.014(3)
C24 0.037(4) 0.025(4) 0.033(4) 0.005(3) 0.012(3) 0.012(3)
C25 0.037(4) 0.036(4) 0.030(4) 0.011(3) 0.007(3) 0.006(3)
C26 0.032(3) 0.034(4) 0.028(3) 0.005(3) 0.015(3) 0.004(3)
C27 0.036(4) 0.039(4) 0.031(3) 0.012(3) 0.021(3) 0.020(3)
C28 0.044(4) 0.079(6) 0.053(5) 0.031(4) 0.031(4) 0.039(4)
C29 0.060(5) 0.050(5) 0.027(3) 0.010(3) 0.027(3) 0.031(4)
C30 0.032(4) 0.053(5) 0.038(4) 0.017(3) 0.017(3) 0.012(3)
C31 0.052(5) 0.055(5) 0.048(4) 0.029(4) 0.019(4) 0.023(4)
C32 0.34(2) 0.051(7) 0.097(9) 0.036(7) 0.018(12) 0.077(11)
C33 0.071(7) 0.163(12) 0.106(9) 0.098(9) 0.009(6) 0.027(7)
C34 0.153(12) 0.250(18) 0.159(12) 0.172(13) 0.109(10) 0.133(12)
C35 0.022(3) 0.026(3) 0.028(3) 0.007(3) 0.015(2) 0.003(3)
C36 0.034(3) 0.023(3) 0.024(3) 0.005(3) 0.013(3) 0.005(3)
C37 0.032(3) 0.024(3) 0.028(3) 0.009(3) 0.012(3) 0.009(3)
C38 0.024(3) 0.029(4) 0.029(3) 0.008(3) 0.011(3) 0.012(3)
C39 0.026(3) 0.027(3) 0.025(3) 0.007(3) 0.010(2) 0.007(3)
C40 0.029(3) 0.019(3) 0.021(3) -0.001(2) 0.011(2) 0.010(3)
C41 0.045(4) 0.024(4) 0.029(3) 0.003(3) 0.013(3) 0.014(3)
C42 0.043(4) 0.027(4) 0.053(5) 0.001(3) 0.016(3) 0.008(3)
C43 0.065(5) 0.030(4) 0.045(4) 0.008(3) 0.012(4) 0.021(4)
C44 0.059(5) 0.030(4) 0.040(4) 0.003(3) 0.026(4) 0.023(3)
C45 0.023(3) 0.027(3) 0.034(3) 0.003(3) 0.012(3) 0.007(3)
C46 0.039(4) 0.036(4) 0.032(4) 0.000(3) 0.007(3) 0.012(3)
C47 0.023(3) 0.028(4) 0.051(4) 0.008(3) 0.019(3) 0.003(3)
C48 0.027(3) 0.041(4) 0.052(4) 0.010(3) 0.013(3) 0.015(3)
C49 0.029(3) 0.027(4) 0.030(3) 0.002(3) 0.008(3) 0.004(3)
C50 0.038(4) 0.085(6) 0.039(4) 0.010(4) 0.009(3) 0.021(4)
C51 0.036(5) 0.132(9) 0.048(5) 0.016(6) -0.004(4) 0.009(5)
C52 0.073(6) 0.059(6) 0.036(5) 0.001(4) -0.016(4) -0.005(5)
C53 0.099(7) 0.044(5) 0.024(4) -0.005(3) 0.013(4) 0.026(5)
C54 0.060(5) 0.044(4) 0.025(3) 0.000(3) 0.016(3) 0.027(4)
C55 0.020(3) 0.024(3) 0.036(3) 0.001(3) 0.016(3) 0.002(3)
C56 0.026(3) 0.022(3) 0.027(3) 0.000(3) 0.008(3) 0.010(3)
C57 0.026(3) 0.025(3) 0.027(3) 0.006(3) 0.016(3) 0.010(3)
C58 0.040(4) 0.028(4) 0.038(4) 0.007(3) 0.023(3) 0.008(3)
C59 0.043(4) 0.024(4) 0.052(4) -0.006(3) 0.028(3) 0.002(3)
C60 0.037(4) 0.027(4) 0.041(4) -0.004(3) 0.020(3) 0.006(3)
C61 0.034(3) 0.026(4) 0.028(3) 0.006(3) 0.015(3) 0.000(3)
C62 0.065(5) 0.047(5) 0.037(4) 0.006(4) 0.029(4) 0.013(4)
C63 0.067(5) 0.031(4) 0.041(4) 0.001(3) 0.033(4) 0.009(4)
C64 0.051(5) 0.059(5) 0.030(4) 0.009(4) 0.009(3) 0.001(4)
C65 0.053(5) 0.023(4) 0.092(6) -0.009(4) 0.052(5) -0.007(3)
C66 0.064(5) 0.024(4) 0.103(7) -0.004(4) 0.052(5) -0.001(4)
O2 0.033(2) 0.023(2) 0.024(2) -0.0011(18) 0.0150(18) 0.0020(18)
O1 0.030(2) 0.026(2) 0.020(2) 0.0067(18) 0.0117(17) 0.0133(18)
O4 0.021(2) 0.025(2) 0.030(2) -0.0007(18) 0.0075(17) 0.0050(17)
O3 0.031(2) 0.027(2) 0.024(2) 0.0031(18) 0.0171(18) 0.0086(19)
O5 0.096(4) 0.043(3) 0.034(3) 0.004(2) 0.017(3) -0.005(3)
P1 0.0251(8) 0.0220(9) 0.0226(8) 0.0018(7) 0.0124(6) 0.0050(7)
P2 0.0241(8) 0.0229(9) 0.0236(8) -0.0010(7) 0.0097(6) 0.0070(7)
Zr1 0.0276(3) 0.0203(3) 0.0208(3) -0.0002(2) 0.0106(2) 0.0077(2)
C67A 0.076(12) 0.046(9) 0.076(11) 0.014(8) 0.038(10) -0.007(9)
C68A 0.041(8) 0.046(8) 0.105(13) 0.026(9) 0.020(9) 0.001(6)
C67B 0.082(12) 0.057(11) 0.091(13) -0.006(10) 0.049(11) -0.025(10)
C68B 0.037(9) 0.056(11) 0.111(16) 0.019(12) 0.001(11) -0.013(8)
O13 0.139(7) 0.114(7) 0.102(6) 0.043(6) 0.071(6) 0.022(6)
C69 0.236(15) 0.130(12) 0.105(11) 0.015(10) -0.031(11) -0.026(12)
C70 0.238(15) 0.101(11) 0.147(12) 0.020(9) -0.029(11) -0.043(12)
C71 0.038(7) 0.27(2) 0.29(2) 0.029(17) -0.009(10) 0.023(11)
C72 0.105(11) 0.30(3) 0.33(3) 0.053(18) 0.068(13) 0.069(13)

loop_
_atom_type_symbol
_atom_type_description
_atom_type_scat_dispersion_real
_atom_type_scat_dispersion_imag
_atom_type_scat_source
C C 0.0033 0.0016 'International Tables Vol C Tables 4.2.6.8 and 6.1.1.4'
H H 0.0000 0.0000 'International Tables Vol C Tables 4.2.6.8 and 6.1.1.4'
O O 0.0106 0.0060 'International Tables Vol C Tables 4.2.6.8 and 6.1.1.4'
P P 0.1023 0.0942 'International Tables Vol C Tables 4.2.6.8 and 6.1.1.4'
Zr Zr -2.9673 0.5597 'International Tables Vol C Tables 4.2.6.8 and 6.1.1.4'

loop_
_geom_angle_atom_site_label_1
_geom_angle_atom_site_label_2
_geom_angle_atom_site_label_3
_geom_angle
_geom_angle_site_symmetry_1
_geom_angle_site_symmetry_3
_geom_angle_publ_flag
C2 C1 C6 121.9(5) . . ?
C2 C1 P1 126.7(5) . . ?
C6 C1 P1 111.4(4) . . ?
C1 C2 C3 121.3(6) . . ?
C1 C2 H2A 119.3 . . ?
C3 C2 H2A 119.3 . . ?
C4 C3 C2 116.8(6) . . ?
C4 C3 C11 124.0(5) . . ?
C2 C3 C11 119.3(5) . . ?
C5 C4 C3 124.2(6) . . ?
C5 C4 H4A 117.9 . . ?
C3 C4 H4A 117.9 . . ?
C4 C5 C6 118.0(5) . . ?
C4 C5 C7 121.7(5) . . ?
C6 C5 C7 120.3(5) . . ?
O2 C6 C5 123.4(5) . . ?
O2 C6 C1 118.8(5) . . ?
C5 C6 C1 117.8(5) . . ?
C9 C7 C8 111.3(6) . . ?
C9 C7 C10 106.9(6) . . ?
C8 C7 C10 107.2(6) . . ?
C9 C7 C5 111.0(5) . . ?
C8 C7 C5 109.4(5) . . ?
C10 C7 C5 111.0(5) . . ?
C7 C8 H8A 109.5 . . ?
C7 C8 H8B 109.5 . . ?
H8A C8 H8B 109.5 . . ?
C7 C8 H8C 109.5 . . ?
H8A C8 H8C 109.5 . . ?
H8B C8 H8C 109.5 . . ?
C7 C9 H9A 109.5 . . ?
C7 C9 H9B 109.5 . . ?
H9A C9 H9B 109.5 . . ?
C7 C9 H9C 109.5 . . ?
H9A C9 H9C 109.5 . . ?
H9B C9 H9C 109.5 . . ?
C7 C10 H10A 109.5 . . ?
C7 C10 H10B 109.5 . . ?
H10A C10 H10B 109.5 . . ?
C7 C10 H10C 109.5 . . ?
H10A C10 H10C 109.5 . . ?
H10B C10 H10C 109.5 . . ?
C14 C11 C3 111.2(5) . . ?
C14 C11 C12 109.5(6) . . ?
C3 C11 C12 109.0(5) . . ?
C14 C11 C13 109.0(6) . . ?
C3 C11 C13 109.2(5) . . ?
C12 C11 C13 108.9(5) . . ?
C11 C12 H12A 109.5 . . ?
C11 C12 H12B 109.5 . . ?
H12A C12 H12B 109.5 . . ?
C11 C12 H12C 109.5 . . ?
H12A C12 H12C 109.5 . . ?
H12B C12 H12C 109.5 . . ?
C11 C13 H13A 109.5 . . ?
C11 C13 H13B 109.5 . . ?
H13A C13 H13B 109.5 . . ?
C11 C13 H13C 109.5 . . ?
H13A C13 H13C 109.5 . . ?
H13B C13 H13C 109.5 . . ?
C11 C14 H14A 109.5 . . ?
C11 C14 H14B 109.5 . . ?
H14A C14 H14B 109.5 . . ?
C11 C14 H14C 109.5 . . ?
H14A C14 H14C 109.5 . . ?
H14B C14 H14C 109.5 . . ?
C16 C15 C20 118.3(6) . . ?
C16 C15 P1 121.2(5) . . ?
C20 C15 P1 120.5(5) . . ?
C17 C16 C15 120.9(7) . . ?
C17 C16 H16A 119.5 . . ?
C15 C16 H16A 119.5 . . ?
C18 C17 C16 120.9(8) . . ?
C18 C17 H17A 119.5 . . ?
C16 C17 H17A 119.5 . . ?
C17 C18 C19 118.7(7) . . ?
C17 C18 H18A 120.7 . . ?
C19 C18 H18A 120.7 . . ?
C18 C19 C20 121.1(8) . . ?
C18 C19 H19A 119.4 . . ?
C20 C19 H19A 119.4 . . ?
C19 C20 C15 119.9(7) . . ?
C19 C20 H20A 120.1 . . ?
C15 C20 H20A 120.1 . . ?
C26 C21 C22 120.8(5) . . ?
C26 C21 P1 123.6(4) . . ?
C22 C21 P1 115.6(4) . . ?
O1 C22 C21 118.4(5) . . ?
O1 C22 C23 122.5(5) . . ?
C21 C22 C23 119.1(5) . . ?
C24 C23 C22 117.2(6) . . ?
C24 C23 C27 122.1(5) . . ?
C22 C23 C27 120.8(5) . . ?
C23 C24 C25 124.7(6) . . ?
C23 C24 H24A 117.7 . . ?
C25 C24 H24A 117.7 . . ?
C24 C25 C26 116.2(6) . . ?
C24 C25 C31 120.7(6) . . ?
C26 C25 C31 123.2(6) . . ?
C21 C26 C25 121.6(6) . . ?
C21 C26 H26A 119.2 . . ?
C25 C26 H26A 119.2 . . ?
C23 C27 C30 109.6(5) . . ?
C23 C27 C28 111.8(5) . . ?
C30 C27 C28 108.2(5) . . ?
C23 C27 C29 110.2(5) . . ?
C30 C27 C29 110.0(5) . . ?
C28 C27 C29 107.1(5) . . ?
C27 C28 H28A 109.5 . . ?
C27 C28 H28B 109.5 . . ?
H28A C28 H28B 109.5 . . ?
C27 C28 H28C 109.5 . . ?
H28A C28 H28C 109.5 . . ?
H28B C28 H28C 109.5 . . ?
C27 C29 H29A 109.5 . . ?
C27 C29 H29B 109.5 . . ?
H29A C29 H29B 109.5 . . ?
C27 C29 H29C 109.5 . . ?
H29A C29 H29C 109.5 . . ?
H29B C29 H29C 109.5 . . ?
C27 C30 H30A 109.5 . . ?
C27 C30 H30B 109.5 . . ?
H30A C30 H30B 109.5 . . ?
C27 C30 H30C 109.5 . . ?
H30A C30 H30C 109.5 . . ?
H30B C30 H30C 109.5 . . ?
C34 C31 C33 108.5(9) . . ?
C34 C31 C25 113.1(7) . . ?
C33 C31 C25 110.8(7) . . ?
C34 C31 C32 105.6(10) . . ?
C33 C31 C32 111.0(9) . . ?
C25 C31 C32 107.7(6) . . ?
C31 C32 H32A 109.5 . . ?
C31 C32 H32B 109.5 . . ?
H32A C32 H32B 109.5 . . ?
C31 C32 H32C 109.5 . . ?
H32A C32 H32C 109.5 . . ?
H32B C32 H32C 109.5 . . ?
C31 C33 H33A 109.5 . . ?
C31 C33 H33B 109.5 . . ?
H33A C33 H33B 109.5 . . ?
C31 C33 H33C 109.5 . . ?
H33A C33 H33C 109.5 . . ?
H33B C33 H33C 109.5 . . ?
C31 C34 H34A 109.5 . . ?
C31 C34 H34B 109.5 . . ?
H34A C34 H34B 109.5 . . ?
C31 C34 H34C 109.5 . . ?
H34A C34 H34C 109.5 . . ?
H34B C34 H34C 109.5 . . ?
C40 C35 C36 120.8(5) . . ?
C40 C35 P2 114.2(4) . . ?
C36 C35 P2 125.0(4) . . ?
C37 C36 C35 120.2(5) . . ?
C37 C36 H36A 119.9 . . ?
C35 C36 H36A 119.9 . . ?
C36 C37 C38 118.0(5) . . ?
C36 C37 C41 122.8(5) . . ?
C38 C37 C41 119.1(5) . . ?
C37 C38 C39 124.2(5) . . ?
C37 C38 H38A 117.9 . . ?
C39 C38 H38A 117.9 . . ?
C38 C39 C40 116.2(5) . . ?
C38 C39 C45 122.4(5) . . ?
C40 C39 C45 121.3(5) . . ?
O4 C40 C35 119.1(5) . . ?
O4 C40 C39 120.5(5) . . ?
C35 C40 C39 120.4(5) . . ?
C42 C41 C44 108.6(5) . . ?
C42 C41 C43 108.8(6) . . ?
C44 C41 C43 109.6(6) . . ?
C42 C41 C37 111.7(5) . . ?
C44 C41 C37 108.9(5) . . ?
C43 C41 C37 109.2(5) . . ?
C41 C42 H42A 109.5 . . ?
C41 C42 H42B 109.5 . . ?
H42A C42 H42B 109.5 . . ?
C41 C42 H42C 109.5 . . ?
H42A C42 H42C 109.5 . . ?
H42B C42 H42C 109.5 . . ?
C41 C43 H43A 109.5 . . ?
C41 C43 H43B 109.5 . . ?
H43A C43 H43B 109.5 . . ?
C41 C43 H43C 109.5 . . ?
H43A C43 H43C 109.5 . . ?
H43B C43 H43C 109.5 . . ?
C41 C44 H44A 109.5 . . ?
C41 C44 H44B 109.5 . . ?
H44A C44 H44B 109.5 . . ?
C41 C44 H44C 109.5 . . ?
H44A C44 H44C 109.5 . . ?
H44B C44 H44C 109.5 . . ?
C39 C45 C48 112.2(5) . . ?
C39 C45 C47 109.5(5) . . ?
C48 C45 C47 107.6(5) . . ?
C39 C45 C46 109.9(5) . . ?
C48 C45 C46 107.9(5) . . ?
C47 C45 C46 109.6(5) . . ?
C45 C46 H46A 109.5 . . ?
C45 C46 H46B 109.5 . . ?
H46A C46 H46B 109.5 . . ?
C45 C46 H46C 109.5 . . ?
H46A C46 H46C 109.5 . . ?
H46B C46 H46C 109.5 . . ?
C45 C47 H47A 109.5 . . ?
C45 C47 H47B 109.5 . . ?
H47A C47 H47B 109.5 . . ?
C45 C47 H47C 109.5 . . ?
H47A C47 H47C 109.5 . . ?
H47B C47 H47C 109.5 . . ?
C45 C48 H48A 109.5 . . ?
C45 C48 H48B 109.5 . . ?
H48A C48 H48B 109.5 . . ?
C45 C48 H48C 109.5 . . ?
H48A C48 H48C 109.5 . . ?
H48B C48 H48C 109.5 . . ?
C54 C49 C50 117.6(6) . . ?
C54 C49 P2 123.7(5) . . ?
C50 C49 P2 118.6(5) . . ?
C51 C50 C49 120.4(8) . . ?
C51 C50 H50A 119.8 . . ?
C49 C50 H50A 119.8 . . ?
C52 C51 C50 121.2(8) . . ?
C52 C51 H51A 119.4 . . ?
C50 C51 H51A 119.4 . . ?
C51 C52 C53 120.2(7) . . ?
C51 C52 H52A 119.9 . . ?
C53 C52 H52A 119.9 . . ?
C52 C53 C54 119.6(8) . . ?
C52 C53 H53A 120.2 . . ?
C54 C53 H53A 120.2 . . ?
C53 C54 C49 120.9(7) . . ?
C53 C54 H54A 119.5 . . ?
C49 C54 H54A 119.5 . . ?
C60 C55 C56 121.2(6) . . ?
C60 C55 P2 125.9(5) . . ?
C56 C55 P2 112.8(4) . . ?
O3 C56 C57 122.7(5) . . ?
O3 C56 C55 118.2(5) . . ?
C57 C56 C55 119.1(5) . . ?
C56 C57 C58 117.4(5) . . ?
C56 C57 C61 121.4(5) . . ?
C58 C57 C61 121.2(5) . . ?
C57 C58 C59 124.8(6) . . ?
C57 C58 H58A 117.6 . . ?
C59 C58 H58A 117.6 . . ?
C60 C59 C58 115.3(6) . . ?
C60 C59 C65 122.4(6) . . ?
C58 C59 C65 122.3(6) . . ?
C55 C60 C59 122.0(6) . . ?
C55 C60 H60A 119.0 . . ?
C59 C60 H60A 119.0 . . ?
C64 C61 C63 111.0(6) . . ?
C64 C61 C62 108.5(5) . . ?
C63 C61 C62 106.0(5) . . ?
C64 C61 C57 109.6(5) . . ?
C63 C61 C57 109.4(5) . . ?
C62 C61 C57 112.1(5) . . ?
C61 C62 H62A 109.5 . . ?
C61 C62 H62B 109.5 . . ?
H62A C62 H62B 109.5 . . ?
C61 C62 H62C 109.5 . . ?
H62A C62 H62C 109.5 . . ?
H62B C62 H62C 109.5 . . ?
C61 C63 H63A 109.5 . . ?
C61 C63 H63B 109.5 . . ?
H63A C63 H63B 109.5 . . ?
C61 C63 H63C 109.5 . . ?
H63A C63 H63C 109.5 . . ?
H63B C63 H63C 109.5 . . ?
C61 C64 H64A 109.5 . . ?
C61 C64 H64B 109.5 . . ?
H64A C64 H64B 109.5 . . ?
C61 C64 H64C 109.5 . . ?
H64A C64 H64C 109.5 . . ?
H64B C64 H64C 109.5 . . ?
C68A C65 C67B 58.7(12) . . ?
C68A C65 C66 121.3(10) . . ?
C67B C65 C66 122.7(12) . . ?
C68A C65 C59 112.9(9) . . ?
C67B C65 C59 118.3(10) . . ?
C66 C65 C59 112.5(6) . . ?
C68A C65 C67A 104.8(11) . . ?
C67B C65 C67A 46.3(12) . . ?
C66 C65 C67A 96.1(9) . . ?
C59 C65 C67A 106.2(8) . . ?
C67B C65 C68B 95.8(13) . . ?
C66 C65 C68B 98.4(7) . . ?
C59 C65 C68B 101.6(6) . . ?
C67A C65 C68B 140.7(8) . . ?
C65 C66 H66A 109.5 . . ?
C65 C66 H66B 109.5 . . ?
H66A C66 H66B 109.5 . . ?
C65 C66 H66C 109.5 . . ?
H66A C66 H66C 109.5 . . ?
H66B C66 H66C 109.5 . . ?
C6 O2 Zr1 137.3(3) . . ?
C22 O1 Zr1 136.0(4) . . ?
C40 O4 Zr1 136.7(3) . . ?
C56 O3 Zr1 136.3(4) . . ?
Zr1 O5 H5B 108.5 . . ?
Zr1 O5 H5A 133.0 . . ?
H5B O5 H5A 78.2 . . ?
C21 P1 C1 105.7(3) . . ?
C21 P1 C15 103.1(3) . . ?
C1 P1 C15 104.7(3) . . ?
C21 P1 Zr1 96.70(19) . . ?
C1 P1 Zr1 101.33(19) . . ?
C15 P1 Zr1 141.4(2) . . ?
C55 P2 C35 107.6(3) . . ?
C55 P2 C49 104.2(3) . . ?
C35 P2 C49 107.5(3) . . ?
C55 P2 Zr1 100.64(19) . . ?
C35 P2 Zr1 98.78(19) . . ?
C49 P2 Zr1 135.9(2) . . ?
O4 Zr1 O1 156.59(15) . . ?
O4 Zr1 O3 97.64(16) . . ?
O1 Zr1 O3 89.05(15) . . ?
O4 Zr1 O2 89.65(16) . . ?
O1 Zr1 O2 97.09(16) . . ?
O3 Zr1 O2 146.51(15) . . ?
O4 Zr1 O5 101.04(19) . . ?
O1 Zr1 O5 102.36(18) . . ?
O3 Zr1 O5 74.39(17) . . ?
O2 Zr1 O5 72.14(17) . . ?
O4 Zr1 P2 70.83(11) . . ?
O1 Zr1 P2 90.93(11) . . ?
O3 Zr1 P2 69.41(11) . . ?
O2 Zr1 P2 142.84(11) . . ?
O5 Zr1 P2 141.12(13) . . ?
O4 Zr1 P1 91.32(12) . . ?
O1 Zr1 P1 70.96(11) . . ?
O3 Zr1 P1 144.28(11) . . ?
O2 Zr1 P1 67.47(11) . . ?
O5 Zr1 P1 137.56(13) . . ?
P2 Zr1 P1 81.29(5) . . ?
C65 C67A H67A 109.5 . . ?
C65 C67A H67B 109.5 . . ?
H67A C67A H67B 109.5 . . ?
C65 C67A H67C 109.5 . . ?
H67A C67A H67C 109.5 . . ?
H67B C67A H67C 109.5 . . ?
C65 C68A H68A 109.5 . . ?
C65 C68A H68B 109.5 . . ?
H68A C68A H68B 109.5 . . ?
C65 C68A H68C 109.5 . . ?
H68A C68A H68C 109.5 . . ?
H68B C68A H68C 109.5 . . ?
C65 C67B H67D 109.5 . . ?
C65 C67B H67E 109.5 . . ?
H67D C67B H67E 109.5 . . ?
C65 C67B H67F 109.5 . . ?
H67D C67B H67F 109.5 . . ?
H67E C67B H67F 109.5 . . ?
C65 C68B H68D 109.5 . . ?
C65 C68B H68E 109.5 . . ?
H68D C68B H68E 109.5 . . ?
C65 C68B H68F 109.5 . . ?
H68D C68B H68F 109.5 . . ?
H68E C68B H68F 109.5 . . ?
C71 O13 C69 110.2 . . ?
O13 C69 C70 108.6 . . ?
O13 C69 H69A 110.0 . . ?
C70 C69 H69A 110.0 . . ?
O13 C69 H69B 110.0 . . ?
C70 C69 H69B 110.0 . . ?
H69A C69 H69B 108.3 . . ?
C69 C70 H70A 109.5 . . ?
C69 C70 H70B 109.5 . . ?
H70A C70 H70B 109.5 . . ?
C69 C70 H70C 109.5 . . ?
H70A C70 H70C 109.5 . . ?
H70B C70 H70C 109.5 . . ?
O13 C71 C72 109.7 . . ?
O13 C71 H71A 109.7 . . ?
C72 C71 H71A 109.7 . . ?
O13 C71 H71B 109.7 . . ?
C72 C71 H71B 109.7 . . ?
H71A C71 H71B 108.2 . . ?
C71 C72 H72A 109.5 . . ?
C71 C72 H72B 109.5 . . ?
H72A C72 H72B 109.5 . . ?
C71 C72 H72C 109.5 . . ?
H72A C72 H72C 109.5 . . ?
H72B C72 H72C 109.5 . . ?

loop_
_geom_bond_atom_site_label_1
_geom_bond_atom_site_label_2
_geom_bond_distance
_geom_bond_site_symmetry_2
_geom_bond_publ_flag
C1 C2 1.366(8) . ?
C1 C6 1.428(8) . ?
C1 P1 1.808(6) . ?
C2 C3 1.402(8) . ?
C2 H2A 0.9500 . ?
C3 C4 1.396(8) . ?
C3 C11 1.537(9) . ?
C4 C5 1.395(8) . ?
C4 H4A 0.9500 . ?
C5 C6 1.421(8) . ?
C5 C7 1.550(8) . ?
C6 O2 1.342(7) . ?
C7 C9 1.518(9) . ?
C7 C8 1.532(9) . ?
C7 C10 1.547(9) . ?
C8 H8A 0.9800 . ?
C8 H8B 0.9800 . ?
C8 H8C 0.9800 . ?
C9 H9A 0.9800 . ?
C9 H9B 0.9800 . ?
C9 H9C 0.9800 . ?
C10 H10A 0.9800 . ?
C10 H10B 0.9800 . ?
C10 H10C 0.9800 . ?
C11 C14 1.533(9) . ?
C11 C12 1.538(9) . ?
C11 C13 1.544(9) . ?
C12 H12A 0.9800 . ?
C12 H12B 0.9800 . ?
C12 H12C 0.9800 . ?
C13 H13A 0.9800 . ?
C13 H13B 0.9800 . ?
C13 H13C 0.9800 . ?
C14 H14A 0.9800 . ?
C14 H14B 0.9800 . ?
C14 H14C 0.9800 . ?
C15 C16 1.391(9) . ?
C15 C20 1.394(9) . ?
C15 P1 1.828(6) . ?
C16 C17 1.386(9) . ?
C16 H16A 0.9500 . ?
C17 C18 1.369(12) . ?
C17 H17A 0.9500 . ?
C18 C19 1.387(12) . ?
C18 H18A 0.9500 . ?
C19 C20 1.393(10) . ?
C19 H19A 0.9500 . ?
C20 H20A 0.9500 . ?
C21 C26 1.378(8) . ?
C21 C22 1.409(8) . ?
C21 P1 1.807(6) . ?
C22 O1 1.354(7) . ?
C22 C23 1.420(8) . ?
C23 C24 1.387(8) . ?
C23 C27 1.533(8) . ?
C24 C25 1.400(9) . ?
C24 H24A 0.9500 . ?
C25 C26 1.402(9) . ?
C25 C31 1.518(9) . ?
C26 H26A 0.9500 . ?
C27 C30 1.536(9) . ?
C27 C28 1.537(8) . ?
C27 C29 1.542(9) . ?
C28 H28A 0.9800 . ?
C28 H28B 0.9800 . ?
C28 H28C 0.9800 . ?
C29 H29A 0.9800 . ?
C29 H29B 0.9800 . ?
C29 H29C 0.9800 . ?
C30 H30A 0.9800 . ?
C30 H30B 0.9800 . ?
C30 H30C 0.9800 . ?
C31 C34 1.485(12) . ?
C31 C33 1.489(11) . ?
C31 C32 1.525(13) . ?
C32 H32A 0.9800 . ?
C32 H32B 0.9800 . ?
C32 H32C 0.9800 . ?
C33 H33A 0.9800 . ?
C33 H33B 0.9800 . ?
C33 H33C 0.9800 . ?
C34 H34A 0.9800 . ?
C34 H34B 0.9800 . ?
C34 H34C 0.9800 . ?
C35 C40 1.392(8) . ?
C35 C36 1.407(8) . ?
C35 P2 1.813(6) . ?
C36 C37 1.381(8) . ?
C36 H36A 0.9500 . ?
C37 C38 1.396(8) . ?
C37 C41 1.553(8) . ?
C38 C39 1.398(8) . ?
C38 H38A 0.9500 . ?
C39 C40 1.420(8) . ?
C39 C45 1.532(8) . ?
C40 O4 1.361(6) . ?
C41 C42 1.521(9) . ?
C41 C44 1.532(9) . ?
C41 C43 1.539(8) . ?
C42 H42A 0.9800 . ?
C42 H42B 0.9800 . ?
C42 H42C 0.9800 . ?
C43 H43A 0.9800 . ?
C43 H43B 0.9800 . ?
C43 H43C 0.9800 . ?
C44 H44A 0.9800 . ?
C44 H44B 0.9800 . ?
C44 H44C 0.9800 . ?
C45 C48 1.539(8) . ?
C45 C47 1.544(9) . ?
C45 C46 1.546(8) . ?
C46 H46A 0.9800 . ?
C46 H46B 0.9800 . ?
C46 H46C 0.9800 . ?
C47 H47A 0.9800 . ?
C47 H47B 0.9800 . ?
C47 H47C 0.9800 . ?
C48 H48A 0.9800 . ?
C48 H48B 0.9800 . ?
C48 H48C 0.9800 . ?
C49 C54 1.386(9) . ?
C49 C50 1.398(9) . ?
C49 P2 1.821(6) . ?
C50 C51 1.359(10) . ?
C50 H50A 0.9500 . ?
C51 C52 1.356(12) . ?
C51 H51A 0.9500 . ?
C52 C53 1.364(12) . ?
C52 H52A 0.9500 . ?
C53 C54 1.382(9) . ?
C53 H53A 0.9500 . ?
C54 H54A 0.9500 . ?
C55 C60 1.377(8) . ?
C55 C56 1.423(8) . ?
C55 P2 1.812(6) . ?
C56 O3 1.352(7) . ?
C56 C57 1.397(8) . ?
C57 C58 1.401(8) . ?
C57 C61 1.548(8) . ?
C58 C59 1.417(9) . ?
C58 H58A 0.9500 . ?
C59 C60 1.394(9) . ?
C59 C65 1.521(9) . ?
C60 H60A 0.9500 . ?
C61 C64 1.502(9) . ?
C61 C63 1.535(9) . ?
C61 C62 1.537(9) . ?
C62 H62A 0.9800 . ?
C62 H62B 0.9800 . ?
C62 H62C 0.9800 . ?
C63 H63A 0.9800 . ?
C63 H63B 0.9800 . ?
C63 H63C 0.9800 . ?
C64 H64A 0.9800 . ?
C64 H64B 0.9800 . ?
C64 H64C 0.9800 . ?
C65 C68A 1.382(17) . ?
C65 C67B 1.38(2) . ?
C65 C66 1.472(10) . ?
C65 C67A 1.738(19) . ?
C65 C68B 1.784(11) . ?
C66 H66A 0.9800 . ?
C66 H66B 0.9800 . ?
C66 H66C 0.9800 . ?
O2 Zr1 2.103(4) . ?
O1 Zr1 2.035(4) . ?
O4 Zr1 2.033(4) . ?
O3 Zr1 2.079(4) . ?
O5 Zr1 2.329(5) . ?
O5 H5B 1.1514 . ?
O5 H5A 1.1031 . ?
P1 Zr1 2.7951(16) . ?
P2 Zr1 2.7566(17) . ?
C67A H67A 0.9800 . ?
C67A H67B 0.9800 . ?
C67A H67C 0.9800 . ?
C68A H68A 0.9800 . ?
C68A H68B 0.9800 . ?
C68A H68C 0.9800 . ?
C67B H67D 0.9800 . ?
C67B H67E 0.9800 . ?
C67B H67F 0.9800 . ?
C68B H68D 0.9800 . ?
C68B H68E 0.9800 . ?
C68B H68F 0.9800 . ?
O13 C71 1.4098 . ?
O13 C69 1.4401 . ?
C69 C70 1.4794 . ?
C69 H69A 0.9900 . ?
C69 H69B 0.9900 . ?
C70 H70A 0.9800 . ?
C70 H70B 0.9800 . ?
C70 H70C 0.9800 . ?
C71 C72 1.4978 . ?
C71 H71A 0.9900 . ?
C71 H71B 0.9900 . ?
C72 H72A 0.9800 . ?
C72 H72B 0.9800 . ?
C72 H72C 0.9800 . ?
